data_7051356
loop_
_publ_author_name
'Norman, Nicholas C.'
'Guy Orpen, A.'
'Quayle, Michael J.'
'Rice, Craig R.'

_publ_section_title
;
 Diborane(4) compounds incorporating thio- and seleno-carboranyl groups
;
_journal_issue 11
_journal_name_full 'New Journal of Chemistry'
_journal_page_first 837
_journal_paper_doi 10.1039/b004942p
_journal_volume 24
_journal_year 2000
_chemical_formula_sum 'C8 H36 B22 Cl2 N2 S4'
_chemical_formula_weight 597.35
_chemical_name_systematic
;
 ?
;
_space_group_IT_number 14
_symmetry_cell_setting monoclinic
_symmetry_space_group_name_Hall '-P 2ybc'
_symmetry_space_group_name_H-M 'P 1 21/c 1'
_atom_sites_solution_hydrogens geom
_atom_sites_solution_primary direct
_atom_sites_solution_secondary difmap
_audit_creation_method SHELXL
_cell_angle_alpha 90.00
_cell_angle_beta 90.485(14)
_cell_angle_gamma 90.00
_cell_formula_units_Z 4
_cell_length_a 13.683(3)
_cell_length_b 22.229(5)
_cell_length_c 10.367(4)
_cell_measurement_reflns_used 39
_cell_measurement_temperature 173(2)
_cell_measurement_theta_max 50
_cell_measurement_theta_min 5
_cell_volume 3153.1(16)
_computing_cell_refinement 'SAINT (Siemens, 1995a)'
_computing_data_collection 'SMART (Siemens, 1995a)'
_computing_data_reduction 'SAINT (Siemens, 1995a)'
_computing_molecular_graphics 'SHELXTL (Siemens, 1995b)'
_computing_publication_material 'SHELXTL (Siemens, 1995b)'
_computing_structure_refinement 'SHELXTL (Siemens, 1995b)'
_computing_structure_solution 'SHELXTL (Siemens, 1995b)'
_diffrn_ambient_temperature 173(2)
_diffrn_measurement_device 'Siemens SMART Area Detector'
_diffrn_measurement_method '\w rotation with narrow frame'
_diffrn_radiation_monochromator graphite
_diffrn_radiation_source 'fine-focus sealed tube'
_diffrn_radiation_type MoK\a
_diffrn_radiation_wavelength 0.71073
_diffrn_reflns_av_R_equivalents 0.1179
_diffrn_reflns_av_sigmaI/netI 0.1934
_diffrn_reflns_limit_h_max 17
_diffrn_reflns_limit_h_min -17
_diffrn_reflns_limit_k_max 24
_diffrn_reflns_limit_k_min -28
_diffrn_reflns_limit_l_max 13
_diffrn_reflns_limit_l_min -11
_diffrn_reflns_number 19667
_diffrn_reflns_theta_max 27.34
_diffrn_reflns_theta_min 1.49
_diffrn_standards_decay_% 0
_exptl_absorpt_coefficient_mu 0.480
_exptl_absorpt_correction_type none
_exptl_crystal_density_diffrn 1.258
_exptl_crystal_density_meas ?
_exptl_crystal_description block
_exptl_crystal_F_000 1224
_exptl_crystal_size_max 0.3
_exptl_crystal_size_mid 0.2
_exptl_crystal_size_min 0.2
_refine_diff_density_max 1.115
_refine_diff_density_min -0.981
_refine_diff_density_rms 0.140
_refine_ls_extinction_method none
_refine_ls_goodness_of_fit_all 0.875
_refine_ls_goodness_of_fit_obs 1.097
_refine_ls_hydrogen_treatment 'see above'
_refine_ls_matrix_type full
_refine_ls_number_parameters 343
_refine_ls_number_reflns 7015
_refine_ls_number_restraints 0
_refine_ls_restrained_S_all 0.875
_refine_ls_restrained_S_obs 1.097
_refine_ls_R_factor_all 0.1481
_refine_ls_R_factor_obs 0.0790
_refine_ls_shift/esd_max 0.007
_refine_ls_shift/esd_mean 0.000
_refine_ls_structure_factor_coef Fsqd
_refine_ls_weighting_details 'w=1/[\s^2^(Fo^2^)+(0.1084P)^2^+0.0000P] where P=(Fo^2^+2Fc^2^)/3'
_refine_ls_weighting_scheme calc
_refine_ls_wR_factor_all 0.2195
_refine_ls_wR_factor_obs 0.1895
_reflns_number_observed 3404
_reflns_number_total 7015
_reflns_observed_criterion >2sigma(I)
_cod_data_source_file b004942p.txt
_cod_data_source_block 3
_cod_depositor_comments
;
The following automatic conversions were performed:

'_refine_ls_weighting_scheme' value 'calc
w=1/[\s^2^(Fo^2^)+(0.1084P)^2^+0.0000P] where P=(Fo^2^+2Fc^2^)/3' was
changed to 'calc'. New tag '_refine_ls_weighting_details' was
created. The value of the new tag was set to
'w=1/[\s^2^(Fo^2^)+(0.1084P)^2^+0.0000P] where P=(Fo^2^+2Fc^2^)/3'.

Automatic conversion script
Id: cif_fix_values 3143 2015-03-26 13:38:13Z robertas 
;
_cod_original_cell_volume 3153.0(15)
_cod_original_sg_symbol_H-M P21/c
_cod_database_code 7051356

loop_
_symmetry_equiv_pos_as_xyz
'x, y, z'
'-x, y+1/2, -z+1/2'
'-x, -y, -z'
'x, -y-1/2, z-1/2'

loop_
_atom_site_aniso_label
_atom_site_aniso_U_11
_atom_site_aniso_U_22
_atom_site_aniso_U_33
_atom_site_aniso_U_23
_atom_site_aniso_U_13
_atom_site_aniso_U_12
S1 0.0498(12) 0.0059(7) 0.0143(7) -0.0011(5) 0.0013(12) 0.0000(10)
S2 0.0448(11) 0.0057(7) 0.0154(7) 0.0002(5) -0.0008(11) -0.0009(10)
S3 0.0338(13) 0.0130(9) 0.0147(10) 0.0030(8) 0.0004(9) -0.0027(9)
S4 0.0359(13) 0.0118(9) 0.0152(10) 0.0030(8) -0.0005(9) 0.0006(9)
Cl1 0.0349(11) 0.0179(9) 0.0356(12) -0.0052(9) -0.0010(10) 0.0000(9)
Cl2 0.0555(13) 0.0112(7) 0.0132(7) -0.0036(5) 0.0017(11) -0.0010(11)
B1 0.040(7) 0.007(4) 0.023(4) 0.001(3) -0.003(4) 0.004(3)
B2 0.039(5) 0.007(3) 0.013(3) -0.003(2) -0.016(5) 0.005(5)
B10 0.046(7) 0.008(4) 0.024(5) 0.004(4) 0.005(5) -0.006(4)
B11 0.046(7) 0.004(4) 0.028(5) 0.005(4) -0.001(5) 0.005(4)
B12 0.051(6) 0.014(4) 0.024(4) 0.007(3) 0.001(6) 0.000(5)
B13 0.036(6) 0.015(5) 0.025(6) 0.005(4) -0.004(4) 0.002(4)
B14 0.046(5) 0.012(3) 0.021(4) 0.006(3) 0.000(5) -0.001(5)
B15 0.059(8) 0.010(4) 0.016(5) 0.004(4) 0.000(5) 0.006(5)
B16 0.044(7) 0.019(5) 0.017(5) 0.008(4) 0.010(4) 0.000(5)
B17 0.030(6) 0.014(5) 0.022(5) -0.001(4) 0.006(4) -0.003(4)
B18 0.028(6) 0.014(4) 0.024(5) 0.003(4) 0.002(4) 0.003(4)
B19 0.035(6) 0.014(4) 0.022(5) 0.008(4) 0.002(4) -0.001(4)
B21 0.034(6) 0.012(4) 0.025(5) 0.005(4) 0.001(4) 0.010(4)
B22 0.064(8) 0.014(4) 0.024(6) 0.008(4) 0.001(5) 0.007(5)
B23 0.056(8) 0.015(4) 0.016(5) 0.008(4) 0.013(5) -0.003(5)
B24 0.039(6) 0.010(4) 0.024(5) 0.004(4) 0.002(4) -0.003(4)
B25 0.047(7) 0.020(4) 0.008(4) 0.004(3) 0.014(4) 0.000(4)
B26 0.038(6) 0.006(3) 0.019(3) 0.000(2) -0.004(5) 0.005(4)
B27 0.043(5) 0.012(3) 0.013(3) -0.001(3) 0.007(5) 0.005(5)
B28 0.047(7) 0.011(3) 0.023(4) 0.007(3) 0.005(5) -0.002(5)
B29 0.049(6) 0.023(4) 0.016(4) 0.003(3) 0.000(5) 0.000(5)
C3 0.048(6) 0.008(4) 0.013(4) 0.005(3) 0.002(4) -0.002(4)
C1 0.040(4) 0.005(3) 0.016(3) 0.000(2) -0.003(4) 0.002(4)
C4 0.033(5) 0.009(4) 0.012(4) -0.002(3) 0.004(3) -0.002(3)
C2 0.043(5) 0.012(3) 0.013(3) 0.002(2) 0.008(4) 0.002(4)
C5 0.126(13) 0.080(10) 0.030(7) -0.009(6) 0.008(7) -0.013(9)
C6 0.108(11) 0.029(6) 0.068(9) 0.001(6) -0.007(8) 0.001(6)
C7 0.103(10) 0.020(5) 0.073(9) 0.003(5) 0.012(8) -0.005(6)
C8 0.108(11) 0.067(9) 0.040(8) -0.007(6) -0.001(7) 0.017(8)
N1 0.057(5) 0.025(4) 0.043(5) -0.014(4) 0.014(4) -0.006(4)
N2 0.068(6) 0.019(4) 0.040(5) -0.014(4) -0.023(5) 0.013(4)

loop_
_atom_site_label
_atom_site_type_symbol
_atom_site_fract_x
_atom_site_fract_y
_atom_site_fract_z
_atom_site_U_iso_or_equiv
_atom_site_thermal_displace_type
_atom_site_occupancy
_atom_site_calc_flag
_atom_site_refinement_flags
_atom_site_disorder_group
S1 S -0.0044(2) 0.39303(6) 0.52951(14) 0.0233(4) Uani 1 d . .
S2 S -0.0021(2) 0.49812(6) 0.73117(14) 0.0220(4) Uani 1 d . .
S3 S 0.3899(2) 0.55630(9) 0.3652(2) 0.0205(5) Uani 1 d . .
S4 S 0.6181(2) 0.55162(8) 0.3680(2) 0.0209(5) Uani 1 d . .
Cl1 Cl -0.17153(14) 0.49209(8) 0.5185(2) 0.0295(5) Uani 1 d . .
Cl2 Cl 0.5071(2) 0.59161(6) 0.62186(14) 0.0266(4) Uani 1 d . .
B1 B -0.0315(6) 0.4786(3) 0.5548(8) 0.023(2) Uani 1 d . .
B2 B 0.5026(8) 0.5371(3) 0.4701(6) 0.020(2) Uani 1 d . .
B10 B -0.0726(8) 0.3072(4) 0.7506(10) 0.026(2) Uani 1 d . .
H10 H -0.1157(8) 0.2761(4) 0.6871(10) 0.031 Uiso 1 calc R .
B11 B 0.0592(8) 0.3070(4) 0.7526(10) 0.026(2) Uani 1 d . .
H11 H 0.1019(8) 0.2753(4) 0.6908(10) 0.031 Uiso 1 calc R .
B12 B -0.0067(9) 0.2819(3) 0.8916(7) 0.030(2) Uani 1 d . .
H12 H -0.0071(9) 0.2334(3) 0.9214(7) 0.036 Uiso 1 calc R .
B13 B 0.0989(8) 0.3292(4) 0.9113(9) 0.025(2) Uani 1 d . .
H13 H 0.1681(8) 0.3114(4) 0.9553(9) 0.030 Uiso 1 calc R .
B14 B -0.0052(9) 0.3432(3) 1.0079(7) 0.027(2) Uani 1 d . .
H14 H -0.0043(9) 0.3348(3) 1.1144(7) 0.032 Uiso 1 calc R .
B15 B 0.0597(8) 0.4049(4) 0.9386(9) 0.028(3) Uani 1 d . .
H15 H 0.1025(8) 0.4377(4) 0.9985(9) 0.034 Uiso 1 calc R .
B16 B -0.0708(8) 0.4054(4) 0.9383(9) 0.026(2) Uani 1 d . .
H16 H -0.1128(8) 0.4385(4) 0.9977(9) 0.032 Uiso 1 calc R .
B17 B -0.1134(8) 0.3820(4) 0.7805(9) 0.022(2) Uani 1 d . .
H17 H -0.1829(8) 0.3996(4) 0.7369(9) 0.027 Uiso 1 calc R .
B18 B 0.1015(8) 0.3823(4) 0.7833(10) 0.022(2) Uani 1 d . .
H18 H 0.1710(8) 0.4001(4) 0.7415(10) 0.026 Uiso 1 calc R .
B19 B -0.1128(8) 0.3288(4) 0.9106(9) 0.023(2) Uani 1 d . .
H19 H -0.1818(8) 0.3111(4) 0.9538(9) 0.028 Uiso 1 calc R .
B20 B 0.4012(8) 0.6151(4) 0.0957(9) 0.025(2) Uiso 1 d . .
H20 H 0.3296(8) 0.5965(4) 0.0610(9) 0.030 Uiso 1 calc R .
B21 B 0.4051(8) 0.6764(4) 0.2091(9) 0.024(2) Uani 1 d . .
H21 H 0.3368(8) 0.6971(4) 0.2479(9) 0.028 Uiso 1 calc R .
B22 B 0.4442(9) 0.6866(4) 0.0450(10) 0.034(3) Uani 1 d . .
H22 H 0.4019(9) 0.7148(4) -0.0256(10) 0.041 Uiso 1 calc R .
B23 B 0.5755(8) 0.6849(4) 0.0461(9) 0.029(3) Uani 1 d . .
H23 H 0.6191(8) 0.7122(4) -0.0235(9) 0.035 Uiso 1 calc R .
B24 B 0.6178(8) 0.6720(4) 0.2091(9) 0.024(2) Uani 1 d . .
H24 H 0.6890(8) 0.6898(4) 0.2470(9) 0.029 Uiso 1 calc R .
B25 B 0.6154(8) 0.6109(4) 0.0971(8) 0.025(2) Uani 1 d . .
H25 H 0.6849(8) 0.5895(4) 0.0635(8) 0.030 Uiso 1 calc R .
B26 B 0.5100(8) 0.6681(3) 0.3084(7) 0.021(2) Uani 1 d . .
H26 H 0.5106(8) 0.6835(3) 0.4113(7) 0.025 Uiso 1 calc R .
B27 B 0.5037(9) 0.5674(3) 0.1236(6) 0.023(2) Uani 1 d . .
H27 H 0.5001(9) 0.5177(3) 0.1064(6) 0.027 Uiso 1 calc R .
B28 B 0.5115(9) 0.7195(3) 0.1765(7) 0.027(2) Uani 1 d . .
H28 H 0.5133(9) 0.7694(3) 0.1919(7) 0.033 Uiso 1 calc R .
B29 B 0.5062(9) 0.6198(3) -0.0054(7) 0.029(2) Uani 1 d . .
H29 H 0.5049(9) 0.6044(3) -0.1082(7) 0.035 Uiso 1 calc R .
C3 C 0.4484(7) 0.6050(3) 0.2494(8) 0.023(2) Uani 1 d . .
C1 C -0.0056(7) 0.3676(2) 0.6945(5) 0.0204(15) Uani 1 d . .
C4 C 0.5674(6) 0.6032(3) 0.2515(7) 0.018(2) Uani 1 d . .
C2 C -0.0055(8) 0.4240(3) 0.8025(5) 0.022(2) Uani 1 d . .
C5 C 0.2401(10) 0.6018(6) 0.7727(11) 0.079(4) Uani 1 d . .
H5A H 0.2594(53) 0.5608(14) 0.7966(31) 0.118 Uiso 1 calc R .
H5B H 0.1689(11) 0.6055(35) 0.7770(21) 0.118 Uiso 1 calc R .
H5C H 0.2705(47) 0.6305(24) 0.8327(15) 0.118 Uiso 1 calc R .
C6 C 0.2581(9) 0.6771(5) 0.5967(12) 0.068(4) Uani 1 d . .
H6A H 0.2678(52) 0.6790(8) 0.5032(16) 0.102 Uiso 1 calc R .
H6B H 0.3055(36) 0.7035(7) 0.6401(53) 0.102 Uiso 1 calc R .
H6C H 0.1917(19) 0.6903(12) 0.6171(63) 0.102 Uiso 1 calc R .
C7 C 0.7611(9) 0.6794(4) 0.5946(12) 0.065(4) Uani 1 d . .
H7A H 0.7359(46) 0.6860(9) 0.5070(28) 0.098 Uiso 1 calc R .
H7B H 0.8313(10) 0.6878(10) 0.5972(64) 0.098 Uiso 1 calc R .
H7C H 0.7273(43) 0.7062(4) 0.6546(42) 0.098 Uiso 1 calc R .
C8 C 0.7625(9) 0.6017(6) 0.7721(11) 0.072(4) Uani 1 d . .
H8A H 0.7580(54) 0.5582(7) 0.7861(17) 0.107 Uiso 1 calc R .
H8B H 0.7137(33) 0.6222(28) 0.8250(12) 0.107 Uiso 1 calc R .
H8C H 0.8280(22) 0.6157(30) 0.7964(21) 0.107 Uiso 1 calc R .
N1 N 0.2724(6) 0.6146(3) 0.6414(8) 0.042(2) Uani 1 d . .
H1A H 0.2394(6) 0.5894(3) 0.5858(8) 0.050 Uiso 1 calc R .
H1B H 0.3378(6) 0.6055(3) 0.6361(8) 0.050 Uiso 1 calc R .
N2 N 0.7436(6) 0.6153(3) 0.6331(8) 0.042(2) Uani 1 d . .
H2A H 0.6798(6) 0.6057(3) 0.6138(8) 0.051 Uiso 1 calc R .
H2B H 0.7829(6) 0.5910(3) 0.5840(8) 0.051 Uiso 1 calc R .

loop_
_atom_type_symbol
_atom_type_description
_atom_type_scat_dispersion_real
_atom_type_scat_dispersion_imag
_atom_type_scat_source
C C 0.0033 0.0016 'International Tables Vol C Tables 4.2.6.8 and 6.1.1.4'
H H 0.0000 0.0000 'International Tables Vol C Tables 4.2.6.8 and 6.1.1.4'
B B 0.0013 0.0007 'International Tables Vol C Tables 4.2.6.8 and 6.1.1.4'
N N 0.0061 0.0033 'International Tables Vol C Tables 4.2.6.8 and 6.1.1.4'
S S 0.1246 0.1234 'International Tables Vol C Tables 4.2.6.8 and 6.1.1.4'
Cl Cl 0.1484 0.1585 'International Tables Vol C Tables 4.2.6.8 and 6.1.1.4'

loop_
_geom_angle_atom_site_label_1
_geom_angle_atom_site_label_2
_geom_angle_atom_site_label_3
_geom_angle
_geom_angle_site_symmetry_1
_geom_angle_site_symmetry_3
_geom_angle_publ_flag
C1 S1 B1 100.0(3) . . ?
C2 S2 B1 100.2(3) . . ?
C3 S3 B2 98.7(4) . . ?
C3 S3 Cl1 144.9(3) . 3_566 ?
B2 S3 Cl1 115.5(3) . 3_566 ?
C4 S4 B2 99.2(3) . . ?
C4 S4 Cl1 147.8(3) . 1_655 ?
B2 S4 Cl1 111.3(2) . 1_655 ?
B1 B1 S2 113.7(7) 3_566 . ?
B1 B1 S1 110.7(7) 3_566 . ?
S2 B1 S1 108.0(4) . . ?
B1 B1 Cl1 106.4(6) 3_566 . ?
S2 B1 Cl1 110.1(4) . . ?
S1 B1 Cl1 107.9(4) . . ?
B2 B2 S3 111.8(8) 3_666 . ?
B2 B2 S4 112.5(8) 3_666 . ?
S3 B2 S4 107.9(3) . . ?
B2 B2 Cl2 107.1(5) 3_666 . ?
S3 B2 Cl2 109.4(4) . . ?
S4 B2 Cl2 108.1(5) . . ?
C1 B10 B17 60.1(5) . . ?
C1 B10 B12 104.7(7) . . ?
B17 B10 B12 107.8(7) . . ?
C1 B10 B11 58.2(5) . . ?
B17 B10 B11 108.4(7) . . ?
B12 B10 B11 59.7(6) . . ?
C1 B10 B19 105.5(6) . . ?
B17 B10 B19 59.8(5) . . ?
B12 B10 B19 59.6(6) . . ?
B11 B10 B19 107.5(8) . . ?
C1 B10 H10 124.1(4) . . ?
B17 B10 H10 120.9(5) . . ?
B12 B10 H10 122.7(4) . . ?
B11 B10 H10 121.8(5) . . ?
B19 B10 H10 122.5(5) . . ?
C1 B11 B12 105.3(7) . . ?
C1 B11 B13 104.8(6) . . ?
B12 B11 B13 60.1(6) . . ?
C1 B11 B18 59.7(5) . . ?
B12 B11 B18 108.1(7) . . ?
B13 B11 B18 59.2(5) . . ?
C1 B11 B10 58.7(6) . . ?
B12 B11 B10 60.1(6) . . ?
B13 B11 B10 107.7(8) . . ?
B18 B11 B10 108.6(7) . . ?
C1 B11 H11 124.2(4) . . ?
B12 B11 H11 122.1(4) . . ?
B13 B11 H11 122.8(5) . . ?
B18 B11 H11 121.2(5) . . ?
B10 B11 H11 121.4(5) . . ?
B11 B12 B13 60.0(6) . . ?
B11 B12 B19 108.6(6) . . ?
B13 B12 B19 107.2(5) . . ?
B11 B12 B10 60.2(4) . . ?
B13 B12 B10 107.8(6) . . ?
B19 B12 B10 60.6(6) . . ?
B11 B12 B14 107.2(6) . . ?
B13 B12 B14 58.8(6) . . ?
B19 B12 B14 59.9(6) . . ?
B10 B12 B14 107.8(6) . . ?
B11 B12 H12 121.5(4) . . ?
B13 B12 H12 122.5(4) . . ?
B19 B12 H12 121.4(4) . . ?
B10 B12 H12 121.4(4) . . ?
B14 B12 H12 122.5(3) . . ?
B14 B13 B18 109.0(7) . . ?
B14 B13 B15 60.2(5) . . ?
B18 B13 B15 60.1(5) . . ?
B14 B13 B11 109.1(7) . . ?
B18 B13 B11 60.5(5) . . ?
B15 B13 B11 108.4(7) . . ?
B14 B13 B12 61.2(5) . . ?
B18 B13 B12 109.0(7) . . ?
B15 B13 B12 109.1(7) . . ?
B11 B13 B12 59.9(5) . . ?
B14 B13 H13 120.8(4) . . ?
B18 B13 H13 121.2(5) . . ?
B15 B13 H13 121.5(5) . . ?
B11 B13 H13 121.5(5) . . ?
B12 B13 H13 121.0(4) . . ?
B13 B14 B15 60.3(5) . . ?
B13 B14 B16 108.0(6) . . ?
B15 B14 B16 59.7(4) . . ?
B13 B14 B19 108.0(5) . . ?
B15 B14 B19 108.5(6) . . ?
B16 B14 B19 60.7(6) . . ?
B13 B14 B12 60.0(6) . . ?
B15 B14 B12 108.2(6) . . ?
B16 B14 B12 107.9(6) . . ?
B19 B14 B12 59.5(6) . . ?
B13 B14 H14 121.7(4) . . ?
B15 B14 H14 121.5(4) . . ?
B16 B14 H14 121.6(4) . . ?
B19 B14 H14 121.5(4) . . ?
B12 B14 H14 121.9(3) . . ?
C2 B15 B16 59.0(6) . . ?
C2 B15 B18 59.7(5) . . ?
B16 B15 B18 109.2(8) . . ?
C2 B15 B14 105.3(7) . . ?
B16 B15 B14 60.4(6) . . ?
B18 B15 B14 108.1(6) . . ?
C2 B15 B13 104.9(6) . . ?
B16 B15 B13 107.9(8) . . ?
B18 B15 B13 59.6(5) . . ?
B14 B15 B13 59.5(5) . . ?
C2 B15 H15 124.2(4) . . ?
B16 B15 H15 121.0(5) . . ?
B18 B15 H15 120.9(5) . . ?
B14 B15 H15 122.4(4) . . ?
B13 B15 H15 122.9(5) . . ?
C2 B16 B15 58.5(6) . . ?
C2 B16 B14 104.6(7) . . ?
B15 B16 B14 59.9(6) . . ?
C2 B16 B17 59.7(5) . . ?
B15 B16 B17 108.3(8) . . ?
B14 B16 B17 107.3(7) . . ?
C2 B16 B19 105.1(6) . . ?
B15 B16 B19 108.0(7) . . ?
B14 B16 B19 59.9(5) . . ?
B17 B16 B19 59.2(5) . . ?
C2 B16 H16 124.3(4) . . ?
B15 B16 H16 121.4(5) . . ?
B14 B16 H16 122.8(4) . . ?
B17 B16 H16 121.5(5) . . ?
B19 B16 H16 122.5(4) . . ?
C1 B17 C2 57.0(4) . . ?
C1 B17 B10 58.4(5) . . ?
C2 B17 B10 104.6(7) . . ?
C1 B17 B19 105.2(7) . . ?
C2 B17 B19 104.7(7) . . ?
B10 B17 B19 61.1(5) . . ?
C1 B17 B16 104.2(7) . . ?
C2 B17 B16 57.7(5) . . ?
B10 B17 B16 109.1(7) . . ?
B19 B17 B16 60.7(5) . . ?
C1 B17 H17 124.8(4) . . ?
C2 B17 H17 125.1(4) . . ?
B10 B17 H17 121.5(5) . . ?
B19 B17 H17 122.2(5) . . ?
B16 B17 H17 122.1(5) . . ?
C2 B18 C1 57.4(5) . . ?
C2 B18 B13 104.2(7) . . ?
C1 B18 B13 104.3(7) . . ?
C2 B18 B15 58.1(5) . . ?
C1 B18 B15 104.6(7) . . ?
B13 B18 B15 60.3(5) . . ?
C2 B18 B11 104.2(7) . . ?
C1 B18 B11 57.9(5) . . ?
B13 B18 B11 60.3(5) . . ?
B15 B18 B11 108.4(7) . . ?
C2 B18 H18 125.0(4) . . ?
C1 B18 H18 124.8(4) . . ?
B13 B18 H18 123.0(5) . . ?
B15 B18 H18 121.9(5) . . ?
B11 B18 H18 122.2(5) . . ?
B17 B19 B12 107.4(7) . . ?
B17 B19 B14 107.5(7) . . ?
B12 B19 B14 60.6(5) . . ?
B17 B19 B10 59.1(5) . . ?
B12 B19 B10 59.7(5) . . ?
B14 B19 B10 107.7(7) . . ?
B17 B19 B16 60.1(5) . . ?
B12 B19 B16 107.8(7) . . ?
B14 B19 B16 59.4(5) . . ?
B10 B19 B16 107.0(6) . . ?
B17 B19 H19 122.2(5) . . ?
B12 B19 H19 121.6(4) . . ?
B14 B19 H19 121.7(4) . . ?
B10 B19 H19 122.4(5) . . ?
B16 B19 H19 122.1(4) . . ?
C3 B20 B22 105.5(7) . . ?
C3 B20 B27 59.0(5) . . ?
B22 B20 B27 108.6(7) . . ?
C3 B20 B29 104.6(7) . . ?
B22 B20 B29 60.3(5) . . ?
B27 B20 B29 59.6(5) . . ?
C3 B20 B21 59.2(5) . . ?
B22 B20 B21 60.5(5) . . ?
B27 B20 B21 109.0(7) . . ?
B29 B20 B21 108.6(7) . . ?
C3 B20 H20 124.5(4) . . ?
B22 B20 H20 121.8(5) . . ?
B27 B20 H20 121.1(4) . . ?
B29 B20 H20 122.5(4) . . ?
B21 B20 H20 120.7(5) . . ?
C3 B21 B26 59.5(5) . . ?
C3 B21 B28 105.0(7) . . ?
B26 B21 B28 60.3(5) . . ?
C3 B21 B20 58.4(5) . . ?
B26 B21 B20 108.7(6) . . ?
B28 B21 B20 107.7(7) . . ?
C3 B21 B22 103.8(6) . . ?
B26 B21 B22 108.4(7) . . ?
B28 B21 B22 60.2(5) . . ?
B20 B21 B22 59.1(5) . . ?
C3 B21 H21 124.9(4) . . ?
B26 B21 H21 120.6(4) . . ?
B28 B21 H21 122.2(4) . . ?
B20 B21 H21 121.8(5) . . ?
B22 B21 H21 122.9(5) . . ?
B20 B22 B29 60.2(5) . . ?
B20 B22 B28 108.0(7) . . ?
B29 B22 B28 108.6(7) . . ?
B20 B22 B23 108.2(8) . . ?
B29 B22 B23 60.5(6) . . ?
B28 B22 B23 59.8(6) . . ?
B20 B22 B21 60.4(5) . . ?
B29 B22 B21 108.4(6) . . ?
B28 B22 B21 59.2(6) . . ?
B23 B22 B21 107.2(8) . . ?
B20 B22 H22 121.5(5) . . ?
B29 B22 H22 121.1(4) . . ?
B28 B22 H22 121.9(4) . . ?
B23 B22 H22 121.9(5) . . ?
B21 B22 H22 122.1(5) . . ?
B28 B23 B22 60.0(6) . . ?
B28 B23 B24 61.1(6) . . ?
B22 B23 B24 108.8(8) . . ?
B28 B23 B29 108.0(7) . . ?
B22 B23 B29 59.6(6) . . ?
B24 B23 B29 108.3(6) . . ?
B28 B23 B25 108.6(6) . . ?
B22 B23 B25 108.7(7) . . ?
B24 B23 B25 59.3(5) . . ?
B29 B23 B25 61.1(5) . . ?
B28 B23 H23 121.3(4) . . ?
B22 B23 H23 121.5(5) . . ?
B24 B23 H23 121.4(5) . . ?
B29 B23 H23 121.6(4) . . ?
B25 B23 H23 121.3(4) . . ?
C4 B24 B25 59.3(5) . . ?
C4 B24 B23 104.5(7) . . ?
B25 B24 B23 60.5(5) . . ?
C4 B24 B26 59.0(4) . . ?
B25 B24 B26 108.8(7) . . ?
B23 B24 B26 106.5(7) . . ?
C4 B24 B28 103.8(7) . . ?
B25 B24 B28 108.0(7) . . ?
B23 B24 B28 59.1(5) . . ?
B26 B24 B28 58.7(5) . . ?
C4 B24 H24 124.7(4) . . ?
B25 B24 H24 120.5(5) . . ?
B23 B24 H24 123.0(5) . . ?
B26 B24 H24 121.9(4) . . ?
B28 B24 H24 123.4(4) . . ?
C4 B25 B24 58.9(5) . . ?
C4 B25 B23 104.0(6) . . ?
B24 B25 B23 60.2(5) . . ?
C4 B25 B27 59.3(4) . . ?
B24 B25 B27 108.3(6) . . ?
B23 B25 B27 105.8(7) . . ?
C4 B25 B29 103.3(7) . . ?
B24 B25 B29 107.6(7) . . ?
B23 B25 B29 59.4(5) . . ?
B27 B25 B29 57.9(5) . . ?
C4 B25 H25 124.9(4) . . ?
B24 B25 H25 120.9(5) . . ?
B23 B25 H25 123.3(4) . . ?
B27 B25 H25 122.3(4) . . ?
B29 B25 H25 123.7(4) . . ?
C3 B26 C4 55.6(4) . . ?
C3 B26 B21 59.5(5) . . ?
C4 B26 B21 104.7(6) . . ?
C3 B26 B28 104.8(6) . . ?
C4 B26 B28 105.2(6) . . ?
B21 B26 B28 60.1(5) . . ?
C3 B26 B24 103.5(5) . . ?
C4 B26 B24 58.5(5) . . ?
B21 B26 B24 109.0(5) . . ?
B28 B26 B24 61.2(5) . . ?
C3 B26 H26 125.4(4) . . ?
C4 B26 H26 125.0(4) . . ?
B21 B26 H26 121.4(4) . . ?
B28 B26 H26 122.3(3) . . ?
B24 B26 H26 121.9(4) . . ?
C3 B27 C4 55.4(4) . . ?
C3 B27 B29 105.2(5) . . ?
C4 B27 B29 104.9(6) . . ?
C3 B27 B20 59.0(5) . . ?
C4 B27 B20 103.6(5) . . ?
B29 B27 B20 60.4(6) . . ?
C3 B27 B25 103.2(5) . . ?
C4 B27 B25 57.9(5) . . ?
B29 B27 B25 61.2(6) . . ?
B20 B27 B25 108.6(5) . . ?
C3 B27 H27 125.3(4) . . ?
C4 B27 H27 125.7(3) . . ?
B29 B27 H27 122.0(3) . . ?
B20 B27 H27 121.9(4) . . ?
B25 B27 H27 122.2(4) . . ?
B21 B28 B26 59.6(5) . . ?
B21 B28 B23 108.5(6) . . ?
B26 B28 B23 108.2(6) . . ?
B21 B28 B22 60.6(6) . . ?
B26 B28 B22 108.2(6) . . ?
B23 B28 B22 60.1(5) . . ?
B21 B28 B24 107.8(5) . . ?
B26 B28 B24 60.1(5) . . ?
B23 B28 B24 59.8(6) . . ?
B22 B28 B24 107.9(6) . . ?
B21 B28 H28 121.6(4) . . ?
B26 B28 H28 121.7(3) . . ?
B23 B28 H28 121.5(4) . . ?
B22 B28 H28 121.5(4) . . ?
B24 B28 H28 121.9(4) . . ?
B27 B29 B20 59.9(6) . . ?
B27 B29 B22 108.2(6) . . ?
B20 B29 B22 59.5(6) . . ?
B27 B29 B23 108.4(6) . . ?
B20 B29 B23 107.2(6) . . ?
B22 B29 B23 59.9(5) . . ?
B27 B29 B25 60.9(5) . . ?
B20 B29 B25 107.9(5) . . ?
B22 B29 B25 107.9(6) . . ?
B23 B29 B25 59.6(6) . . ?
B27 B29 H29 121.1(3) . . ?
B20 B29 H29 122.3(4) . . ?
B22 B29 H29 121.9(4) . . ?
B23 B29 H29 122.0(4) . . ?
B25 B29 H29 121.6(4) . . ?
C4 C3 B27 63.5(6) . . ?
C4 C3 B20 112.4(7) . . ?
B27 C3 B20 62.0(5) . . ?
C4 C3 B21 111.4(7) . . ?
B27 C3 B21 114.2(6) . . ?
B20 C3 B21 62.4(5) . . ?
C4 C3 B26 62.3(5) . . ?
B27 C3 B26 116.1(7) . . ?
B20 C3 B26 113.2(6) . . ?
B21 C3 B26 61.0(5) . . ?
C4 C3 S3 115.1(6) . . ?
B27 C3 S3 114.2(5) . . ?
B20 C3 S3 121.7(6) . . ?
B21 C3 S3 123.5(6) . . ?
B26 C3 S3 117.6(5) . . ?
C2 C1 B11 110.7(6) . . ?
C2 C1 B10 110.6(6) . . ?
B11 C1 B10 63.0(4) . . ?
C2 C1 B18 61.0(5) . . ?
B11 C1 B18 62.4(5) . . ?
B10 C1 B18 114.3(6) . . ?
C2 C1 B17 61.5(5) . . ?
B11 C1 B17 113.4(6) . . ?
B10 C1 B17 61.4(5) . . ?
B18 C1 B17 113.6(5) . . ?
C2 C1 S1 113.5(4) . . ?
B11 C1 S1 124.7(5) . . ?
B10 C1 S1 124.9(5) . . ?
B18 C1 S1 115.2(6) . . ?
B17 C1 S1 116.0(6) . . ?
C3 C4 B24 111.9(7) . . ?
C3 C4 B25 111.7(7) . . ?
B24 C4 B25 61.8(5) . . ?
C3 C4 B26 62.1(5) . . ?
B24 C4 B26 62.5(5) . . ?
B25 C4 B26 113.8(6) . . ?
C3 C4 B27 61.0(6) . . ?
B24 C4 B27 113.6(6) . . ?
B25 C4 B27 62.8(5) . . ?
B26 C4 B27 113.9(6) . . ?
C3 C4 S4 113.9(6) . . ?
B24 C4 S4 125.4(6) . . ?
B25 C4 S4 122.1(6) . . ?
B26 C4 S4 118.1(5) . . ?
B27 C4 S4 113.7(4) . . ?
C1 C2 B15 111.2(5) . . ?
C1 C2 B16 111.6(6) . . ?
B15 C2 B16 62.5(4) . . ?
C1 C2 B18 61.6(5) . . ?
B15 C2 B18 62.1(5) . . ?
B16 C2 B18 114.1(6) . . ?
C1 C2 B17 61.5(5) . . ?
B15 C2 B17 113.9(6) . . ?
B16 C2 B17 62.6(6) . . ?
B18 C2 B17 114.1(5) . . ?
C1 C2 S2 114.0(4) . . ?
B15 C2 S2 123.1(6) . . ?
B16 C2 S2 124.6(5) . . ?
B18 C2 S2 114.3(6) . . ?
B17 C2 S2 117.1(6) . . ?
N1 C5 H5A 109.5(6) . . ?
N1 C5 H5B 109.5(7) . . ?
H5A C5 H5B 109.5 . . ?
N1 C5 H5C 109.5(6) . . ?
H5A C5 H5C 109.5 . . ?
H5B C5 H5C 109.5 . . ?
N1 C6 H6A 109.5(6) . . ?
N1 C6 H6B 109.5(6) . . ?
H6A C6 H6B 109.5 . . ?
N1 C6 H6C 109.5(6) . . ?
H6A C6 H6C 109.5 . . ?
H6B C6 H6C 109.5 . . ?
N2 C7 H7A 109.5(5) . . ?
N2 C7 H7B 109.5(6) . . ?
H7A C7 H7B 109.5 . . ?
N2 C7 H7C 109.5(6) . . ?
H7A C7 H7C 109.5 . . ?
H7B C7 H7C 109.5 . . ?
N2 C8 H8A 109.5(5) . . ?
N2 C8 H8B 109.5(6) . . ?
H8A C8 H8B 109.5 . . ?
N2 C8 H8C 109.5(6) . . ?
H8A C8 H8C 109.5 . . ?
H8B C8 H8C 109.5 . . ?
C5 N1 C6 115.8(9) . . ?
C5 N1 H1A 108.3(6) . . ?
C6 N1 H1A 108.3(6) . . ?
C5 N1 H1B 108.3(7) . . ?
C6 N1 H1B 108.3(6) . . ?
H1A N1 H1B 107.4 . . ?
C8 N2 C7 115.1(8) . . ?
C8 N2 H2A 108.5(6) . . ?
C7 N2 H2A 108.5(6) . . ?
C8 N2 H2B 108.5(6) . . ?
C7 N2 H2B 108.5(6) . . ?
H2A N2 H2B 107.5 . . ?

loop_
_geom_bond_atom_site_label_1
_geom_bond_atom_site_label_2
_geom_bond_distance
_geom_bond_site_symmetry_2
_geom_bond_publ_flag
S1 C1 1.802(6) . ?
S1 B1 1.956(8) . ?
S2 C2 1.808(6) . ?
S2 B1 1.919(8) . ?
S3 C3 1.809(8) . ?
S3 B2 1.926(10) . ?
S3 Cl1 3.406(3) 3_566 ?
S4 C4 1.800(8) . ?
S4 B2 1.937(11) . ?
S4 Cl1 3.520(3) 1_655 ?
Cl1 B1 1.972(9) . ?
Cl2 B2 1.986(6) . ?
B1 B1 1.72(2) 3_566 ?
B2 B2 1.765(12) 3_666 ?
B10 C1 1.729(11) . ?
B10 B17 1.782(13) . ?
B10 B12 1.801(13) . ?
B10 B11 1.803(12) . ?
B10 B19 1.816(14) . ?
B10 H10 1.12 . ?
B11 C1 1.720(11) . ?
B11 B12 1.795(13) . ?
B11 B13 1.798(14) . ?
B11 B18 1.800(13) . ?
B11 H11 1.12 . ?
B12 B13 1.80(2) . ?
B12 B19 1.799(15) . ?
B12 B14 1.820(10) . ?
B12 H12 1.12 . ?
B13 B14 1.78(2) . ?
B13 B18 1.777(13) . ?
B13 B15 1.789(13) . ?
B13 H13 1.12 . ?
B14 B15 1.788(13) . ?
B14 B16 1.797(13) . ?
B14 B19 1.81(2) . ?
B14 H14 1.12 . ?
B15 C2 1.715(12) . ?
B15 B16 1.785(13) . ?
B15 B18 1.785(13) . ?
B15 H15 1.12 . ?
B16 C2 1.724(11) . ?
B16 B17 1.809(14) . ?
B16 B19 1.821(13) . ?
B16 H16 1.12 . ?
B17 C1 1.760(13) . ?
B17 C2 1.760(14) . ?
B17 B19 1.794(13) . ?
B17 H17 1.12 . ?
B18 C2 1.744(13) . ?
B18 C1 1.754(14) . ?
B18 H18 1.12 . ?
B19 H19 1.12 . ?
B20 C3 1.729(13) . ?
B20 B22 1.776(14) . ?
B20 B27 1.780(14) . ?
B20 B29 1.789(15) . ?
B20 B21 1.799(13) . ?
B20 H20 1.12 . ?
B21 C3 1.743(11) . ?
B21 B26 1.769(14) . ?
B21 B28 1.778(15) . ?
B21 B22 1.802(14) . ?
B21 H21 1.12 . ?
B22 B29 1.790(13) . ?
B22 B28 1.795(14) . ?
B22 B23 1.796(14) . ?
B22 H22 1.12 . ?
B23 B28 1.791(13) . ?
B23 B24 1.804(14) . ?
B23 B29 1.806(14) . ?
B23 B25 1.811(13) . ?
B23 H23 1.12 . ?
B24 C4 1.737(11) . ?
B24 B25 1.788(13) . ?
B24 B26 1.808(14) . ?
B24 B28 1.827(15) . ?
B24 H24 1.12 . ?
B25 C4 1.744(11) . ?
B25 B27 1.831(15) . ?
B25 B29 1.84(2) . ?
B25 H25 1.12 . ?
B26 C3 1.744(11) . ?
B26 C4 1.748(11) . ?
B26 B28 1.782(10) . ?
B26 H26 1.12 . ?
B27 C3 1.729(11) . ?
B27 C4 1.769(11) . ?
B27 B29 1.775(10) . ?
B27 H27 1.12 . ?
B28 H28 1.12 . ?
B29 H29 1.12 . ?
C3 C4 1.628(10) . ?
C1 C2 1.680(8) . ?
C5 N1 1.463(13) . ?
C5 H5A 0.98 . ?
C5 H5B 0.98 . ?
C5 H5C 0.98 . ?
C6 N1 1.476(12) . ?
C6 H6A 0.98 . ?
C6 H6B 0.98 . ?
C6 H6C 0.98 . ?
C7 N2 1.498(11) . ?
C7 H7A 0.98 . ?
C7 H7B 0.98 . ?
C7 H7C 0.98 . ?
C8 N2 1.493(13) . ?
C8 H8A 0.98 . ?
C8 H8B 0.98 . ?
C8 H8C 0.98 . ?
N1 H1A 0.92 . ?
N1 H1B 0.92 . ?
N2 H2A 0.92 . ?
N2 H2B 0.92 . ?

loop_
_geom_torsion_atom_site_label_1
_geom_torsion_atom_site_label_2
_geom_torsion_atom_site_label_3
_geom_torsion_atom_site_label_4
_geom_torsion
_geom_torsion_site_symmetry_1
_geom_torsion_site_symmetry_2
_geom_torsion_site_symmetry_3
_geom_torsion_site_symmetry_4
_geom_torsion_publ_flag
C2 S2 B1 B1 -142.9(7) . . . 3_566 ?
C2 S2 B1 S1 -19.7(5) . . . . ?
C2 S2 B1 Cl1 97.9(5) . . . . ?
C1 S1 B1 B1 144.2(7) . . . 3_566 ?
C1 S1 B1 S2 19.2(5) . . . . ?
C1 S1 B1 Cl1 -99.8(5) . . . . ?
C3 S3 B2 B2 -145.5(7) . . . 3_666 ?
Cl1 S3 B2 B2 42.6(8) 3_566 . . 3_666 ?
C3 S3 B2 S4 -21.3(4) . . . . ?
Cl1 S3 B2 S4 166.8(2) 3_566 . . . ?
C3 S3 B2 Cl2 96.1(5) . . . . ?
Cl1 S3 B2 Cl2 -75.8(4) 3_566 . . . ?
C4 S4 B2 B2 145.7(6) . . . 3_666 ?
Cl1 S4 B2 B2 -44.7(7) 1_655 . . 3_666 ?
C4 S4 B2 S3 21.9(4) . . . . ?
Cl1 S4 B2 S3 -168.5(2) 1_655 . . . ?
C4 S4 B2 Cl2 -96.3(4) . . . . ?
Cl1 S4 B2 Cl2 73.2(3) 1_655 . . . ?
C1 B10 B11 C1 0.0 . . . . ?
